data_2311169
loop_
_publ_author_name
'El-Saghier, Ahmed M M'
'Akkurt, Mehmet'
'Mohamed, Shaaban K.'
'Horton, Peter N.'
'Albayati, Mustafa R.'

_publ_section_title
;
 Ethyl 3-amino-5-anilino-4-cyano-thio-phene-2-carboxyl-ate.
;
_journal_coeditor_code PV2639
_journal_issue 'Pt 8'
_journal_name_full 'Acta crystallographica. Section E, Structure reports online'
_journal_page_first o1244
_journal_page_last 5
_journal_paper_doi 10.1107/S1600536813018734
_journal_volume 69
_journal_year 2013
_chemical_formula_iupac 'C14 H13 N3 O2 S'
_chemical_formula_moiety 'C14 H13 N3 O2 S'
_chemical_formula_sum 'C14 H13 N3 O2 S'
_chemical_formula_weight 287.34
_chemical_name_systematic
;
Ethyl 3-amino-5-anilino-4-cyanothiophene-2-carboxylate
;
_space_group_IT_number 14
_space_group_name_Hall '-P 2ybc'
_space_group_name_H-M_alt 'P 1 21/c 1'
_symmetry_cell_setting monoclinic
_symmetry_space_group_name_Hall '-P 2ybc'
_symmetry_space_group_name_H-M 'P 1 21/c 1'
_atom_sites_solution_hydrogens mixed
_cell_angle_alpha 90
_cell_angle_beta 92.580(3)
_cell_angle_gamma 90
_cell_formula_units_Z 4
_cell_length_a 8.6121(15)
_cell_length_b 10.6579(15)
_cell_length_c 14.328(3)
_cell_measurement_reflns_used 4552
_cell_measurement_temperature 100(2)
_cell_measurement_theta_max 30.2
_cell_measurement_theta_min 2.4
_cell_volume 1313.8(4)
_computing_cell_refinement
;
<i>CrystalClear-SM Expert</i> (Rigaku, 2012)
;
_computing_data_collection
;
<i>CrystalClear-SM Expert</i> (Rigaku, 2012)
;
_computing_data_reduction
;
<i>CrystalClear-SM Expert</i> (Rigaku, 2012)
;
_computing_molecular_graphics 'ORTEP-3 for Windows (Farrugia, 2012)'
_computing_publication_material 'WinGX (Farrugia, 2012) and PLATON (Spek, 2009)'
_computing_structure_refinement 'SHELXL97 (Sheldrick, 2008)'
_computing_structure_solution 'SHELXS97 (Sheldrick, 2008)'
_diffrn_ambient_temperature 100(2)
_diffrn_detector_area_resol_mean 28.5714
_diffrn_measured_fraction_theta_full 0.995
_diffrn_measured_fraction_theta_max 0.993
_diffrn_measurement_device 'four-circle \k diffractometer'
_diffrn_measurement_device_type 'Rigaku AFC12 (Right, Saturn724+)'
_diffrn_measurement_method 'profile data from \w-scans'
_diffrn_radiation_type MoK\a
_diffrn_radiation_wavelength 0.71075
_diffrn_reflns_av_R_equivalents 0.0250
_diffrn_reflns_av_sigmaI/netI 0.0273
_diffrn_reflns_limit_h_max 11
_diffrn_reflns_limit_h_min -7
_diffrn_reflns_limit_k_max 13
_diffrn_reflns_limit_k_min -10
_diffrn_reflns_limit_l_max 17
_diffrn_reflns_limit_l_min -18
_diffrn_reflns_number 8995
_diffrn_reflns_reduction_process
;
;
_diffrn_reflns_theta_full 25.24
_diffrn_reflns_theta_max 27.48
_diffrn_reflns_theta_min 3.04
_exptl_absorpt_coefficient_mu 0.251
_exptl_absorpt_correction_T_max 1.000
_exptl_absorpt_correction_T_min 0.887
_exptl_absorpt_correction_type multi-scan
_exptl_absorpt_process_details
;
(<i>CrystalClear-SM Expert</i>; Rigaku, 2012)
;
_exptl_crystal_colour 'Light Brown'
_exptl_crystal_density_diffrn 1.453
_exptl_crystal_density_method 'Not Measured'
_exptl_crystal_description rod
_exptl_crystal_F_000 600
_exptl_crystal_size_max 0.550
_exptl_crystal_size_mid 0.040
_exptl_crystal_size_min 0.030
_refine_diff_density_max 0.321
_refine_diff_density_min -0.262
_refine_ls_extinction_method none
_refine_ls_goodness_of_fit_ref 1.069
_refine_ls_hydrogen_treatment mixed
_refine_ls_matrix_type full
_refine_ls_number_parameters 194
_refine_ls_number_reflns 2996
_refine_ls_number_restraints 0
_refine_ls_restrained_S_all 1.069
_refine_ls_R_factor_all 0.0440
_refine_ls_R_factor_gt 0.0384
_refine_ls_shift/su_max 0.001
_refine_ls_shift/su_mean 0.000
_refine_ls_structure_factor_coef Fsqd
_refine_ls_weighting_details 'W=1/[\S^2^(FO^2^)+(0.0360P)^2^+0.9009P] WHERE P=(FO^2^+2FC^2^)/3'
_refine_ls_weighting_scheme calc
_refine_ls_wR_factor_gt 0.0850
_refine_ls_wR_factor_ref 0.0881
_reflns_number_gt 2728
_reflns_number_total 2996
_reflns_threshold_expression I>2\s(I)
_cod_data_source_file pv2639sup1.cif
_cod_data_source_block I
_cod_original_sg_symbol_H-M 'P 21/c'
_cod_database_code 2311169

loop_
_symmetry_equiv_pos_site_id
_symmetry_equiv_pos_as_xyz
1 x,y,z
2 -x,1/2+y,1/2-z
3 -x,-y,-z
4 x,1/2-y,1/2+z

loop_
_atom_site_aniso_label
_atom_site_aniso_U_11
_atom_site_aniso_U_22
_atom_site_aniso_U_33
_atom_site_aniso_U_12
_atom_site_aniso_U_13
_atom_site_aniso_U_23
S1 0.0162(2) 0.0097(2) 0.0119(2) 0.00220(10) -0.00260(10) -0.00030(10)
O1 0.0197(6) 0.0098(5) 0.0139(5) 0.0033(4) -0.0035(4) -0.0016(4)
O2 0.0231(6) 0.0123(5) 0.0138(5) 0.0014(4) -0.0039(4) -0.0009(4)
N1 0.0181(7) 0.0095(6) 0.0136(6) 0.0043(5) -0.0033(5) -0.0007(5)
N2 0.0284(8) 0.0151(7) 0.0153(7) 0.0043(6) -0.0062(6) -0.0022(5)
N3 0.0196(8) 0.0114(7) 0.0128(6) 0.0016(5) -0.0035(5) 0.0004(5)
C1 0.0126(8) 0.0106(7) 0.0136(7) 0.0009(6) 0.0017(6) 0.0006(5)
C2 0.0140(8) 0.0116(7) 0.0127(7) 0.0011(6) -0.0001(6) 0.0011(5)
C3 0.0134(8) 0.0110(7) 0.0134(7) -0.0005(6) 0.0019(6) 0.0006(6)
C4 0.0151(8) 0.0128(7) 0.0108(7) -0.0008(6) -0.0017(6) -0.0002(5)
C5 0.0162(8) 0.0157(8) 0.0108(7) 0.0011(6) -0.0015(6) -0.0026(6)
C6 0.0138(8) 0.0129(7) 0.0121(7) 0.0004(6) 0.0010(6) 0.0021(5)
C7 0.0235(9) 0.0106(7) 0.0161(7) 0.0037(6) -0.0022(6) -0.0026(6)
C8 0.0262(9) 0.0149(8) 0.0184(8) 0.0057(7) -0.0025(7) -0.0012(6)
C9 0.0144(8) 0.0142(7) 0.0105(7) 0.0016(6) 0.0007(6) -0.0011(6)
C10 0.0217(9) 0.0121(7) 0.0147(7) 0.0010(6) -0.0001(6) -0.0013(6)
C11 0.0264(9) 0.0161(8) 0.0148(7) 0.0048(7) -0.0002(7) 0.0021(6)
C12 0.0193(9) 0.0209(8) 0.0123(7) 0.0028(6) -0.0017(6) -0.0006(6)
C13 0.0169(8) 0.0158(8) 0.0164(7) -0.0016(6) -0.0003(6) -0.0014(6)
C14 0.0183(8) 0.0128(7) 0.0147(7) 0.0004(6) 0.0003(6) 0.0019(6)

loop_
_atom_site_type_symbol
_atom_site_label
_atom_site_fract_x
_atom_site_fract_y
_atom_site_fract_z
_atom_site_U_iso_or_equiv
_atom_site_thermal_displace_type
_atom_site_calc_flag
_atom_site_refinement_flags
_atom_site_occupancy
S S1 0.24094(5) 0.56107(3) 0.02889(3) 0.01270(10) Uani d . 1.000
O O1 0.25546(13) 0.32279(10) -0.06700(7) 0.0146(3) Uani d . 1.000
O O2 0.09078(14) 0.36573(10) -0.19090(7) 0.0165(3) Uani d . 1.000
N N1 0.19895(16) 0.80331(12) 0.08703(9) 0.0139(4) Uani d . 1.000
N N2 -0.03010(18) 0.94889(13) -0.10133(9) 0.0198(4) Uani d . 1.000
N N3 -0.01723(17) 0.62007(13) -0.20023(9) 0.0147(4) Uani d . 1.000
C C1 0.16973(18) 0.71241(14) 0.02243(10) 0.0122(4) Uani d . 1.000
C C2 0.08009(18) 0.73139(14) -0.05985(10) 0.0128(4) Uani d . 1.000
C C3 0.06672(18) 0.62244(14) -0.11815(10) 0.0126(4) Uani d . 1.000
C C4 0.14784(19) 0.52211(14) -0.07826(10) 0.0130(4) Uani d . 1.000
C C5 0.01734(19) 0.85067(15) -0.08401(10) 0.0143(4) Uani d . 1.000
C C6 0.15918(18) 0.39930(14) -0.11823(10) 0.0129(4) Uani d . 1.000
C C7 0.2663(2) 0.19549(14) -0.10206(11) 0.0168(4) Uani d . 1.000
C C8 0.3668(2) 0.12347(15) -0.03187(11) 0.0199(5) Uani d . 1.000
C C9 0.28921(18) 0.79947(14) 0.17173(10) 0.0130(4) Uani d . 1.000
C C10 0.3166(2) 0.69024(14) 0.22309(11) 0.0162(4) Uani d . 1.000
C C11 0.4088(2) 0.69608(15) 0.30549(11) 0.0191(5) Uani d . 1.000
C C12 0.4702(2) 0.80873(15) 0.33839(11) 0.0176(5) Uani d . 1.000
C C13 0.43678(19) 0.91814(15) 0.28866(11) 0.0164(4) Uani d . 1.000
C C14 0.34788(19) 0.91355(15) 0.20580(11) 0.0153(4) Uani d . 1.000
H H3NA -0.004(2) 0.554(2) -0.2350(14) 0.024(5) Uiso d . 1.000
H H1N 0.158(2) 0.8734(18) 0.0753(12) 0.012(4) Uiso d . 1.000
H H3NB -0.039(2) 0.6900(19) -0.2278(13) 0.018(5) Uiso d . 1.000
H H7A 0.31360 0.19520 -0.16380 0.0200 Uiso c RU 1.000
H H7B 0.16180 0.15710 -0.10890 0.0200 Uiso c RU 1.000
H H8A 0.47190 0.15900 -0.02890 0.0300 Uiso c RU 1.000
H H8B 0.37140 0.03520 -0.05080 0.0300 Uiso c RU 1.000
H H8C 0.32240 0.12940 0.02980 0.0300 Uiso c RU 1.000
H H10 0.27300 0.61270 0.20230 0.0190 Uiso c RU 1.000
H H11 0.43010 0.62130 0.33980 0.0230 Uiso c RU 1.000
H H12 0.53430 0.81110 0.39410 0.0210 Uiso c RU 1.000
H H13 0.47510 0.99640 0.31160 0.0200 Uiso c RU 1.000
H H14 0.32660 0.98860 0.17180 0.0180 Uiso c RU 1.000

loop_
_atom_type_symbol
_atom_type_description
_atom_type_scat_dispersion_real
_atom_type_scat_dispersion_imag
_atom_type_scat_source
C C 0.0033 0.0016 ' International Tables Vol C Tables 4.2.6.8 and 6.1.1.4'
H H 0.0000 0.0000 ' International Tables Vol C Tables 4.2.6.8 and 6.1.1.4'
N N 0.0061 0.0033 ' International Tables Vol C Tables 4.2.6.8 and 6.1.1.4'
O O 0.0106 0.0060 ' International Tables Vol C Tables 4.2.6.8 and 6.1.1.4'
S S 0.1246 0.1234 ' International Tables Vol C Tables 4.2.6.8 and 6.1.1.4'

loop_
_geom_angle_atom_site_label_1
_geom_angle_atom_site_label_2
_geom_angle_atom_site_label_3
_geom_angle
_geom_angle_publ_flag
C1 S1 C4 91.55(7) no
C6 O1 C7 114.99(11) no
C1 N1 C9 130.11(13) no
C1 N1 H1N 115.8(12) no
C9 N1 H1N 114.1(12) no
C3 N3 H3NA 115.7(13) no
H3NA N3 H3NB 117.9(19) no
C3 N3 H3NB 118.7(13) no
S1 C1 C2 111.26(11) no
N1 C1 C2 123.52(14) no
S1 C1 N1 125.20(11) no
C1 C2 C5 121.79(14) no
C3 C2 C5 124.39(13) no
C1 C2 C3 113.73(13) no
C2 C3 C4 111.05(13) no
N3 C3 C2 123.23(14) no
N3 C3 C4 125.71(14) no
S1 C4 C3 112.41(11) no
S1 C4 C6 122.03(11) no
C3 C4 C6 125.56(14) no
N2 C5 C2 177.72(16) no
O2 C6 C4 124.52(14) no
O1 C6 C4 112.58(12) no
O1 C6 O2 122.90(13) no
O1 C7 C8 106.81(12) no
N1 C9 C10 123.53(14) no
C10 C9 C14 119.57(14) no
N1 C9 C14 116.86(13) no
C9 C10 C11 119.14(14) no
C10 C11 C12 121.38(15) no
C11 C12 C13 119.04(15) no
C12 C13 C14 120.25(15) no
C9 C14 C13 120.54(14) no
O1 C7 H7A 110.00 no
O1 C7 H7B 110.00 no
C8 C7 H7A 110.00 no
C8 C7 H7B 110.00 no
H7A C7 H7B 109.00 no
C7 C8 H8A 109.00 no
C7 C8 H8B 109.00 no
C7 C8 H8C 109.00 no
H8A C8 H8B 110.00 no
H8A C8 H8C 109.00 no
H8B C8 H8C 109.00 no
C9 C10 H10 120.00 no
C11 C10 H10 120.00 no
C10 C11 H11 119.00 no
C12 C11 H11 119.00 no
C11 C12 H12 120.00 no
C13 C12 H12 120.00 no
C12 C13 H13 120.00 no
C14 C13 H13 120.00 no
C9 C14 H14 120.00 no
C13 C14 H14 120.00 no

loop_
_geom_bond_atom_site_label_1
_geom_bond_atom_site_label_2
_geom_bond_distance
_geom_bond_publ_flag
S1 C1 1.7266(16) no
S1 C4 1.7497(16) no
O1 C6 1.3552(19) no
O1 C7 1.4512(19) no
O2 C6 1.2264(18) no
N1 C1 1.356(2) no
N1 C9 1.412(2) no
N2 C5 1.147(2) no
N3 C3 1.353(2) no
N1 H1N 0.84(2) no
N3 H3NB 0.86(2) no
N3 H3NA 0.87(2) no
C1 C2 1.395(2) no
C2 C3 1.432(2) no
C2 C5 1.418(2) no
C3 C4 1.386(2) no
C4 C6 1.434(2) no
C7 C8 1.507(2) no
C9 C14 1.396(2) no
C9 C10 1.392(2) no
C10 C11 1.394(2) no
C11 C12 1.386(2) no
C12 C13 1.390(2) no
C13 C14 1.384(2) no
C7 H7A 0.9900 no
C7 H7B 0.9900 no
C8 H8A 0.9800 no
C8 H8B 0.9800 no
C8 H8C 0.9800 no
C10 H10 0.9500 no
C11 H11 0.9500 no
C12 H12 0.9500 no
C13 H13 0.9500 no
C14 H14 0.9500 no

loop_
_geom_hbond_atom_site_label_D
_geom_hbond_atom_site_label_H
_geom_hbond_atom_site_label_A
_geom_hbond_site_symmetry_A
_geom_hbond_distance_DH
_geom_hbond_distance_HA
_geom_hbond_distance_DA
_geom_hbond_angle_DHA
_geom_hbond_publ_flag
N3 H3NA O2 . 0.87(2) 2.25(2) 2.8671(19) 128.0(17) yes
N1 H1N N2 3_575 0.84(2) 2.23(2) 3.026(2) 158.1(16) yes
N3 H3NB O2 2_554 0.86(2) 2.24(2) 3.0985(18) 175.9(17) yes
C10 H10 S1 . 0.95 2.55 3.1463(17) 121.00 yes

loop_
_geom_torsion_atom_site_label_1
_geom_torsion_atom_site_label_2
_geom_torsion_atom_site_label_3
_geom_torsion_atom_site_label_4
_geom_torsion
_geom_torsion_publ_flag
C4 S1 C1 N1 -179.31(14) no
C4 S1 C1 C2 -0.86(12) no
C1 S1 C4 C6 -179.95(13) no
C1 S1 C4 C3 0.82(13) no
C7 O1 C6 O2 -2.8(2) no
C7 O1 C6 C4 177.50(13) no
C6 O1 C7 C8 -175.31(13) no
C9 N1 C1 C2 -178.43(15) no
C9 N1 C1 S1 -0.2(2) no
C1 N1 C9 C14 155.95(16) no
C1 N1 C9 C10 -26.5(3) no
N1 C1 C2 C3 179.20(14) no
S1 C1 C2 C5 -175.79(12) no
N1 C1 C2 C5 2.7(2) no
S1 C1 C2 C3 0.72(17) no
C5 C2 C3 C4 176.30(15) no
C1 C2 C3 N3 178.81(14) no
C5 C2 C3 N3 -4.8(2) no
C1 C2 C3 C4 -0.1(2) no
N3 C3 C4 C6 1.4(3) no
N3 C3 C4 S1 -179.43(13) no
C2 C3 C4 S1 -0.55(17) no
C2 C3 C4 C6 -179.75(15) no
C3 C4 C6 O1 175.42(14) no
C3 C4 C6 O2 -4.3(3) no
S1 C4 C6 O1 -3.71(19) no
S1 C4 C6 O2 176.63(13) no
N1 C9 C10 C11 179.34(15) no
C14 C9 C10 C11 -3.1(2) no
N1 C9 C14 C13 179.64(14) no
C10 C9 C14 C13 2.0(2) no
C9 C10 C11 C12 1.7(3) no
C10 C11 C12 C13 1.0(3) no
C11 C12 C13 C14 -2.2(2) no
C12 C13 C14 C9 0.8(2) no
